data_7201114
loop_
_publ_author_name
'Wallentin, Carl-Johan'
'Orentas, Edvinas'
'Johnson, Magnus T.'
'Butkus, Eugenijus'
'Wendt, Ola F.'
'\"Ohrstr\"om, Lars'
'W\"arnmark, Kenneth'

_publ_section_title
;
 Network analysis of bicyclo[3.3.1]nonanes: the diol, the dione and the
 acetal
;
_journal_issue 9
_journal_name_full CrystEngComm
_journal_page_first 1837
_journal_paper_doi 10.1039/b905122h
_journal_volume 11
_journal_year 2009
_chemical_absolute_configuration rm
_chemical_formula_sum 'C9 H12 O2'
_chemical_formula_weight 152.19
_chemical_name_systematic
;
?
;
_space_group_IT_number 178
_symmetry_cell_setting hexagonal
_symmetry_space_group_name_Hall 'P 61 2 (0 0 5)'
_symmetry_space_group_name_H-M 'P 61 2 2'
_atom_sites_solution_hydrogens geom
_atom_sites_solution_primary direct
_atom_sites_solution_secondary difmap
_audit_creation_method SHELXL-97
_cell_angle_alpha 90.00
_cell_angle_beta 90.00
_cell_angle_gamma 120.00
_cell_formula_units_Z 6
_cell_length_a 6.9851(4)
_cell_length_b 6.9851(4)
_cell_length_c 29.362(3)
_cell_measurement_reflns_used 612
_cell_measurement_temperature 293(2)
_cell_measurement_theta_max 33.0260
_cell_measurement_theta_min 2.7636
_cell_volume 1240.68(16)
_computing_cell_refinement
;
CrysAlis RED, Oxford Diffraction Ltd.,
Version 1.171.31.5 (release 28-08-2006 CrysAlis171 .NET)
(compiled Aug 28 2006,13:05:05)
;
_computing_data_collection
;
CrysAlis CCD, Oxford Diffraction Ltd.,
Version 1.171.31.5 (release 28-08-2006 CrysAlis171 .NET)
(compiled Aug 28 2006,13:05:05)
;
_computing_data_reduction
;
CrysAlis RED, Oxford Diffraction Ltd.,
Version 1.171.31.5 (release 28-08-2006 CrysAlis171 .NET)
(compiled Aug 28 2006,13:05:05)
;
_computing_publication_material 'SHELXL-97 (Sheldrick, 2008)'
_computing_structure_refinement 'SHELXL-97 (Sheldrick, 2008)'
_computing_structure_solution 'SHELXS-97 (Sheldrick, 2008)'
_diffrn_ambient_temperature 293(2)
_diffrn_detector_area_resol_mean 16.1829
_diffrn_measured_fraction_theta_full 0.990
_diffrn_measured_fraction_theta_max 0.990
_diffrn_measurement_device_type 'Oxford Xcalibur 3'
_diffrn_measurement_method \w-scan
_diffrn_radiation_monochromator graphite
_diffrn_radiation_source 'Enhance (Mo) X-ray Source'
_diffrn_radiation_type MoK\a
_diffrn_radiation_wavelength 0.71073
_diffrn_reflns_av_R_equivalents 0.0454
_diffrn_reflns_av_sigmaI/netI 0.0456
_diffrn_reflns_limit_h_max 8
_diffrn_reflns_limit_h_min -2
_diffrn_reflns_limit_k_max 5
_diffrn_reflns_limit_k_min -8
_diffrn_reflns_limit_l_max 32
_diffrn_reflns_limit_l_min -34
_diffrn_reflns_number 3972
_diffrn_reflns_theta_full 24.99
_diffrn_reflns_theta_max 24.99
_diffrn_reflns_theta_min 3.37
_diffrn_standards_decay_% 0
_exptl_absorpt_coefficient_mu 0.085
_exptl_absorpt_correction_T_max 1.00000
_exptl_absorpt_correction_T_min 0.67090
_exptl_absorpt_correction_type multi-scan
_exptl_absorpt_process_details
;
CrysAlis RED, Oxford Diffraction Ltd.,
Version 1.171.31.5 (release 28-08-2006 CrysAlis171 .NET)
(compiled Aug 28 2006,13:05:05)
Empirical absorption correction using spherical harmonics,
implemented in SCALE3 ABSPACK scaling algorithm.
;
_exptl_crystal_colour colourless
_exptl_crystal_density_diffrn 1.222
_exptl_crystal_density_method 'not measured'
_exptl_crystal_description needle
_exptl_crystal_F_000 492
_exptl_crystal_size_max 0.15
_exptl_crystal_size_mid 0.02
_exptl_crystal_size_min 0.02
_refine_diff_density_max 0.061
_refine_diff_density_min -0.082
_refine_diff_density_rms 0.021
_refine_ls_abs_structure_details 'Flack H D (1983), Acta Cryst. A39, 876-881'
_refine_ls_abs_structure_Flack 0(10)
_refine_ls_extinction_method none
_refine_ls_goodness_of_fit_ref 1.018
_refine_ls_hydrogen_treatment riding
_refine_ls_matrix_type full
_refine_ls_number_parameters 51
_refine_ls_number_reflns 513
_refine_ls_number_restraints 0
_refine_ls_restrained_S_all 1.018
_refine_ls_R_factor_all 0.1051
_refine_ls_R_factor_gt 0.0368
_refine_ls_shift/su_max 0.000
_refine_ls_shift/su_mean 0.000
_refine_ls_structure_factor_coef Fsqd
_refine_ls_weighting_details 'calc w=1/[\s^2^(Fo^2^)+(0.0300P)^2^+0.0000P] where P=(Fo^2^+2Fc^2^)/3'
_refine_ls_weighting_scheme calc
_refine_ls_wR_factor_gt 0.0748
_refine_ls_wR_factor_ref 0.0842
_reflns_number_gt 218
_reflns_number_total 513
_reflns_threshold_expression >2sigma(I)
_cod_data_source_file b905122h.txt
_cod_data_source_block compound3
_cod_original_cell_volume 1240.68(17)
_cod_original_sg_symbol_H-M P6(1)22
_cod_database_code 7201114

loop_
_symmetry_equiv_pos_as_xyz
'x, y, z'
'-x, -y, z+1/2'
'-y, x-y, z+1/3'
'-x+y, -x, z+2/3'
'x-y, x, z+1/6'
'y, -x+y, z+5/6'
'x-y, -y, -z'
'-x, -x+y, -z+2/3'
'y, x, -z+1/3'
'-y, -x, -z+5/6'
'x, x-y, -z+1/6'
'-x+y, y, -z+1/2'

loop_
_atom_site_label
_atom_site_type_symbol
_atom_site_fract_x
_atom_site_fract_y
_atom_site_fract_z
_atom_site_U_iso_or_equiv
_atom_site_adp_type
_atom_site_occupancy
_atom_site_symmetry_multiplicity
_atom_site_calc_flag
_atom_site_refinement_flags
_atom_site_disorder_assembly
_atom_site_disorder_group
O1 O 0.7961(4) 0.2935(4) 0.18002(8) 0.1404(11) Uani 1 1 d . . .
C3 C 0.6283(6) 0.3838(6) 0.12144(11) 0.0982(11) Uani 1 1 d . . .
H3 H 0.5314 0.3782 0.1462 0.118 Uiso 1 1 calc R . .
C4 C 0.7734(6) 0.3021(5) 0.13964(11) 0.0856(10) Uani 1 1 d . . .
C5 C 0.4851(7) 0.2426(4) 0.0833 0.1094(16) Uani 1 2 d S . .
H5A H 0.3912 0.0924 0.0940 0.131 Uiso 0.50 1 calc PR . .
H5B H 0.3912 0.2988 0.0727 0.131 Uiso 0.50 1 calc PR . .
C1 C 0.8861(5) 0.6503(5) 0.06147(13) 0.1024(10) Uani 1 1 d . . .
H1A H 0.9184 0.7895 0.0477 0.123 Uiso 1 1 calc R . .
H1B H 1.0260 0.6612 0.0694 0.123 Uiso 1 1 calc R . .
C2 C 0.7558(7) 0.6185(6) 0.10461(12) 0.1220(13) Uani 1 1 d . . .
H2A H 0.8571 0.7094 0.1284 0.146 Uiso 1 1 calc R . .
H2B H 0.6529 0.6712 0.0994 0.146 Uiso 1 1 calc R . .

loop_
_atom_site_aniso_label
_atom_site_aniso_U_11
_atom_site_aniso_U_22
_atom_site_aniso_U_33
_atom_site_aniso_U_23
_atom_site_aniso_U_13
_atom_site_aniso_U_12
O1 0.159(2) 0.147(2) 0.0648(15) 0.0117(14) -0.0302(15) 0.0386(14)
C3 0.138(3) 0.115(3) 0.071(3) 0.005(2) 0.029(2) 0.084(3)
C4 0.103(3) 0.074(2) 0.066(2) 0.0038(19) -0.011(2) 0.0346(19)
C5 0.091(4) 0.120(3) 0.108(4) 0.038(3) 0.000 0.0453(18)
C1 0.110(3) 0.068(2) 0.126(3) 0.025(2) 0.013(3) 0.042(2)
C2 0.192(4) 0.097(3) 0.105(3) -0.008(2) -0.004(3) 0.093(3)

loop_
_atom_type_symbol
_atom_type_description
_atom_type_scat_dispersion_real
_atom_type_scat_dispersion_imag
_atom_type_scat_source
C C 0.0033 0.0000 'International Tables Vol C Tables 4.2.6.8 and 6.1.1.4'
H H 0.0000 0.0000 'International Tables Vol C Tables 4.2.6.8 and 6.1.1.4'
O O 0.0106 0.0000 'International Tables Vol C Tables 4.2.6.8 and 6.1.1.4'

loop_
_geom_angle_atom_site_label_1
_geom_angle_atom_site_label_2
_geom_angle_atom_site_label_3
_geom_angle
_geom_angle_site_symmetry_1
_geom_angle_site_symmetry_3
_geom_angle_publ_flag
C4 C3 C5 112.0(2) . . ?
C4 C3 C2 112.9(3) . . ?
C5 C3 C2 108.0(3) . . ?
C4 C3 H3 107.9 . . ?
C5 C3 H3 107.9 . . ?
C2 C3 H3 107.9 . . ?
O1 C4 C3 120.4(4) . . ?
O1 C4 C1 123.4(4) . 11 ?
C3 C4 C1 116.2(3) . 11 ?
C3 C5 C3 109.3(3) 11 . ?
C3 C5 H5A 109.8 11 . ?
C3 C5 H5A 109.8 . . ?
C3 C5 H5B 109.8 11 . ?
C3 C5 H5B 109.8 . . ?
H5A C5 H5B 108.3 . . ?
C4 C1 C2 114.8(3) 11 . ?
C4 C1 H1A 108.6 11 . ?
C2 C1 H1A 108.6 . . ?
C4 C1 H1B 108.6 11 . ?
C2 C1 H1B 108.6 . . ?
H1A C1 H1B 107.5 . . ?
C3 C2 C1 114.9(3) . . ?
C3 C2 H2A 108.5 . . ?
C1 C2 H2A 108.5 . . ?
C3 C2 H2B 108.5 . . ?
C1 C2 H2B 108.5 . . ?
H2A C2 H2B 107.5 . . ?

loop_
_geom_bond_atom_site_label_1
_geom_bond_atom_site_label_2
_geom_bond_distance
_geom_bond_site_symmetry_2
_geom_bond_publ_flag
O1 C4 1.202(3) . ?
C3 C4 1.489(4) . ?
C3 C5 1.496(3) . ?
C3 C2 1.505(4) . ?
C3 H3 0.9800 . ?
C4 C1 1.491(4) 11 ?
C5 C3 1.496(3) 11 ?
C5 H5A 0.9700 . ?
C5 H5B 0.9700 . ?
C1 C4 1.491(4) 11 ?
C1 C2 1.510(3) . ?
C1 H1A 0.9700 . ?
C1 H1B 0.9700 . ?
C2 H2A 0.9700 . ?
C2 H2B 0.9700 . ?
